data_1001560
loop_
_publ_author_name
'Goreaud, M'

_publ_section_title
;
Structures comparees de (NH~4~)~2~AsCr~3~O~12~(OH) et
Cs~2~AsCr~3~O~12~(OH): tendance a la formation d'une charpente
tridimensionelle par association d'heteropolyanions
;
_journal_coden_ASTM JSSCBI
_journal_name_full 'Journal of Solid State Chemistry'
_journal_page_first 236
_journal_page_last 241
_journal_paper_doi 10.1006/jssc.1993.1027
_journal_volume 102
_journal_year 1993
_chemical_formula_structural 'Cs2 (As Cr3 O12 (O H))'
_chemical_formula_sum 'As Cr3 Cs2 H O13'
_chemical_name_systematic 'Dicaesium tecto-hydroxotrichromatoarsenate'
_space_group_IT_number 14
_symmetry_cell_setting monoclinic
_symmetry_Int_Tables_number 14
_symmetry_space_group_name_Hall '-P 2ybc'
_symmetry_space_group_name_H-M 'P 1 21/c 1'
_cell_angle_alpha 90
_cell_angle_beta 94.006(8)
_cell_angle_gamma 90
_cell_formula_units_Z 4
_cell_length_a 10.544(1)
_cell_length_b 8.098(2)
_cell_length_c 15.362(1)
_cell_volume 1308.5
_refine_ls_R_factor_all 0.054
_cod_original_formula_sum 'H As Cr3 Cs2 O13'
_cod_database_code 1001560

loop_
_symmetry_equiv_pos_as_xyz
x,y,z
-x,1/2+y,1/2-z
-x,-y,-z
x,1/2-y,1/2+z

loop_
_atom_site_aniso_label
_atom_site_aniso_U_11
_atom_site_aniso_U_12
_atom_site_aniso_U_13
_atom_site_aniso_U_22
_atom_site_aniso_U_23
_atom_site_aniso_U_33
Cs1 0.033(1) -0.001(1) 0.0068(8) 0.0193(9) -0.003(1) 0.0264(9)
Cs2 0.034(1) -0.001(1) 0.0057(8) 0.0219(9) 0.002(1) 0.0242(9)
As1 0.018(1) 0.001(2) 0.007(1) 0.010(1) 0.002(2) 0.017(1)
Cr1 0.026(2) 0.001(3) 0.009(2) 0.019(2) 0.001(3) 0.018(2)
Cr2 0.023(2) 0.001(3) 0.012(2) 0.019(3) -0.001(3) 0.026(3)
Cr3 0.026(2) 0.003(3) 0.006(2) 0.013(2) 0.001(3) 0.021(2)

loop_
_atom_site_label
_atom_site_type_symbol
_atom_site_symmetry_multiplicity
_atom_site_Wyckoff_symbol
_atom_site_fract_x
_atom_site_fract_y
_atom_site_fract_z
_atom_site_occupancy
_atom_site_attached_hydrogens
_atom_site_calc_flag
Cs1 Cs1+ 4 e 0.3326(2) 0.1360(3) 0.0943(1) 1. 0 d
Cs2 Cs1+ 4 e 0.0417(2) 0.1282(4) 0.3717(1) 1. 0 d
As1 As5+ 4 e 0.7253(3) 0.2466(5) 0.2235(2) 1. 0 d
Cr1 Cr6+ 4 e 0.6542(5) 0.1335(9) 0.4223(3) 1. 0 d
Cr2 Cr6+ 4 e 0.9634(5) 0.1355(9) 0.1116(3) 1. 0 d
Cr3 Cr6+ 4 e 0.3359(5) 0.3738(9) 0.3114(3) 1. 0 d
O1 O2- 4 e 0.676(2) 0.441(3) 0.191(2) 1. 1 d
O2 O2- 4 e 0.736(2) 0.234(3) 0.332(1) 1. 0 d
O3 O2- 4 e 0.875(2) 0.238(4) 0.200(1) 1. 0 d
O4 O2- 4 e 0.632(2) 0.101(3) 0.170(1) 1. 0 d
O5 O2- 4 e 0.591(2) 0.279(4) 0.478(2) 1. 0 d
O6 O2- 4 e 0.551(2) -0.001(3) 0.384(2) 1. 0 d
O7 O2- 4 e 0.766(3) 0.045(4) 0.480(2) 1. 0 d
O8 O2- 4 e 0.044(2) 0.278(3) 0.065(2) 1. 0 d
O9 O2- 4 e 0.062(2) 0.010(4) 0.161(2) 1. 0 d
O10 O2- 4 e 0.867(3) 0.045(4) 0.045(2) 1. 0 d
O11 O2- 4 e 0.461(2) 0.294(3) 0.273(2) 1. 0 d
O12 O2- 4 e 0.213(2) 0.351(3) 0.245(2) 1. 0 d
O13 O2- 4 e 0.313(2) 0.290(3) 0.403(2) 1. 0 d
H1 H1+ 4 e -1. -1. -1. 1. 0 dum

loop_
_atom_type_symbol
_atom_type_oxidation_number
Cs1+ 1.000
As5+ 5.000
Cr6+ 6.000
O2- -2.000
H1+ 1.000
